data_4133666
loop_
_publ_author_name
'Mayer, David C.'
'Manzi, Aurora'
'Medishetty, Raghavender'
'Winkler, Benedikt'
'Schneider, Christian'
'Kieslich, Gregor'
'P\"othig, Alexander'
'Feldmann, Jochen'
'Fischer, Roland A.'

_publ_section_title
;
 Controlling Multiphoton Absorption Efficiency by Chromophore Packing in
 Metal-Organic Frameworks.
;
_journal_issue 29
_journal_name_full 'Journal of the American Chemical Society'
_journal_page_first 11594
_journal_page_last 11602
_journal_paper_doi 10.1021/jacs.9b04213
_journal_volume 141
_journal_year 2019
_chemical_compound_source 'see text'
_chemical_formula_moiety 'C70 H66.5 N2 O8 Cl1.5'
_chemical_formula_sum 'C70 H66.5 Cl1.5 N2 O8'
_chemical_formula_weight 949.02
_space_group_IT_number 2
_space_group_name_Hall '-P 1'
_space_group_name_H-M_alt 'P -1'
_symmetry_cell_setting triclinic
_symmetry_Int_Tables_number 2
_symmetry_space_group_name_Hall '-P 1'
_symmetry_space_group_name_H-M 'P -1'
_atom_sites_solution_hydrogens geom
_cell_angle_alpha 100.011(2)
_cell_angle_beta 104.223(2)
_cell_angle_gamma 90.103(2)
_cell_formula_units_Z 2
_cell_length_a 10.0386(7)
_cell_length_b 16.5446(11)
_cell_length_c 17.6418(10)
_cell_measurement_reflns_used 9950
_cell_measurement_temperature 100
_cell_measurement_theta_max 25.4745
_cell_measurement_theta_min 2.3899
_cell_volume 2793.9(3)
_computing_cell_refinement 'SAINT (Bruker, 2014)'
_computing_data_collection 'APEX III Control Software (Bruker, 2015)'
_computing_data_reduction 'SAINT (Bruker, 2014)'
_computing_molecular_graphics 'PLATON (Spek, 2011)'
_computing_publication_material 'PLATON (Spek, 2011), enCIFer (Allen, 2014)'
_computing_structure_refinement 'SHELXL2014 (Sheldrick, 2014), SHELXLE (Huebschle, 2011)'
_computing_structure_solution 'SHELXT (Sheldrick, 2015)'
_diffrn_ambient_temperature 100
_diffrn_detector ' CMOS plate '
_diffrn_detector_area_resol_mean 16
_diffrn_measured_fraction_theta_full 0.999
_diffrn_measured_fraction_theta_max 0.999
_diffrn_measurement_device ' \k-geometry diffractometer '
_diffrn_measurement_device_type ' Bruker Photon CMOS '
_diffrn_measurement_method ' phi- and omega-rotation '
_diffrn_radiation_monochromator 'Helios optic'
_diffrn_radiation_probe x-ray
_diffrn_radiation_source 'TXS rotating anode'
_diffrn_radiation_type MoK\a
_diffrn_radiation_wavelength 0.71073
_diffrn_reflns_av_R_equivalents 0.0674
_diffrn_reflns_av_unetI/netI 0.0227
_diffrn_reflns_limit_h_max 12
_diffrn_reflns_limit_h_min -12
_diffrn_reflns_limit_k_max 19
_diffrn_reflns_limit_k_min -19
_diffrn_reflns_limit_l_max 21
_diffrn_reflns_limit_l_min -21
_diffrn_reflns_number 150558
_diffrn_reflns_reduction_process
;
;
_diffrn_reflns_theta_full 25.24
_diffrn_reflns_theta_max 25.35
_diffrn_reflns_theta_min 2.14
_exptl_absorpt_coefficient_mu 0.075
_exptl_absorpt_correction_T_max 0.7453
_exptl_absorpt_correction_T_min 0.7105
_exptl_absorpt_correction_type multi-scan
_exptl_absorpt_process_details 'SADABS 2016/2, Bruker, 2016'
_exptl_crystal_colour 'clear pale yellow'
_exptl_crystal_density_diffrn 1.128
_exptl_crystal_density_method 'Not Measured'
_exptl_crystal_description plate
_exptl_crystal_F_000 996
_exptl_crystal_size_max 0.140
_exptl_crystal_size_mid 0.098
_exptl_crystal_size_min 0.067
_refine_diff_density_max 0.366
_refine_diff_density_min -0.287
_refine_diff_density_rms 0.048
_refine_ls_extinction_method none
_refine_ls_goodness_of_fit_ref 1.018
_refine_ls_hydrogen_treatment constr
_refine_ls_matrix_type full
_refine_ls_number_parameters 654
_refine_ls_number_reflns 10215
_refine_ls_number_restraints 0
_refine_ls_restrained_S_all 1.018
_refine_ls_R_factor_all 0.0668
_refine_ls_R_factor_gt 0.0497
_refine_ls_shift/su_max 0.000
_refine_ls_shift/su_mean 0.000
_refine_ls_structure_factor_coef Fsqd
_refine_ls_weighting_details 'W=1/[\S^2^(FO^2^)+(0.0532P)^2^+2.4824P] WHERE P=(FO^2^+2FC^2^)/3'
_refine_ls_weighting_scheme calc
_refine_ls_wR_factor_gt 0.1214
_refine_ls_wR_factor_ref 0.1323
_reflns_number_gt 7963
_reflns_number_total 10215
_reflns_threshold_expression I>2\s(I)
_cod_data_source_file ja9b04213_si_002.cif
_cod_data_source_block Me4TPBD
_cod_original_formula_sum 'C70 H66.5 N2 O8 Cl1.5'
_cod_database_code 4133666

loop_
_space_group_symop_id
_space_group_symop_operation_xyz
1 x,y,z
2 -x,-y,-z

loop_
_atom_site_aniso_label
_atom_site_aniso_U_11
_atom_site_aniso_U_22
_atom_site_aniso_U_33
_atom_site_aniso_U_23
_atom_site_aniso_U_13
_atom_site_aniso_U_12
O1 0.0440(9) 0.0343(9) 0.0328(8) 0.0084(7) 0.0160(7) -0.0014(7)
O2 0.0932(15) 0.0285(9) 0.0380(10) 0.0078(7) 0.0118(9) -0.0054(9)
O3 0.0463(10) 0.0272(9) 0.0704(12) 0.0202(8) 0.0140(9) 0.0078(7)
O4 0.0557(11) 0.0205(8) 0.0500(10) 0.0028(7) 0.0105(8) -0.0044(7)
N1 0.0266(9) 0.0187(8) 0.0302(9) 0.0033(7) 0.0129(7) 0.0019(7)
C1 0.0324(11) 0.0307(12) 0.0317(12) 0.0069(9) 0.0049(9) 0.0008(9)
C2 0.0233(10) 0.0265(11) 0.0313(11) 0.0067(9) 0.0040(8) 0.0018(8)
C3 0.0199(9) 0.0297(11) 0.0242(10) 0.0015(8) 0.0038(8) 0.0005(8)
C4 0.0194(9) 0.0224(10) 0.0306(11) 0.0018(8) 0.0041(8) -0.0001(8)
C5 0.0160(9) 0.0225(10) 0.0269(10) 0.0033(8) 0.0027(8) 0.0015(7)
O5 0.1112(18) 0.0406(11) 0.0482(11) 0.0196(9) 0.0179(11) 0.0316(11)
C6 0.0407(12) 0.0243(11) 0.0275(11) 0.0020(9) 0.0090(9) 0.0030(9)
O6 0.0732(13) 0.0278(9) 0.0454(10) 0.0018(8) 0.0017(9) 0.0202(8)
O7 0.0444(10) 0.0734(13) 0.0442(10) 0.0290(10) -0.0018(8) 0.0060(9)
C7 0.0463(13) 0.0202(11) 0.0357(12) 0.0043(9) 0.0099(10) 0.0020(9)
C8 0.0130(9) 0.0197(9) 0.0288(10) 0.0035(8) 0.0050(7) 0.0034(7)
O8 0.0400(10) 0.0585(11) 0.0464(10) 0.0243(9) 0.0135(8) 0.0112(8)
C9 0.0178(9) 0.0222(10) 0.0254(10) -0.0001(8) 0.0034(8) 0.0023(7)
C10 0.0192(9) 0.0165(9) 0.0308(11) 0.0013(8) 0.0076(8) 0.0003(7)
C11 0.0168(9) 0.0199(10) 0.0285(10) 0.0050(8) 0.0084(8) 0.0037(7)
C12 0.0219(10) 0.0211(10) 0.0238(10) -0.0010(8) 0.0063(8) 0.0011(8)
C13 0.0194(9) 0.0161(9) 0.0306(11) 0.0008(8) 0.0072(8) 0.0012(7)
C14 0.0225(10) 0.0201(10) 0.0256(10) 0.0025(8) 0.0071(8) 0.0007(7)
C15 0.0221(10) 0.0230(10) 0.0318(11) 0.0073(8) 0.0085(8) -0.0010(8)
C16 0.0219(10) 0.0237(10) 0.0361(11) 0.0054(9) 0.0105(8) 0.0019(8)
C17 0.0241(10) 0.0219(10) 0.0272(10) 0.0027(8) 0.0060(8) -0.0013(8)
C18 0.0248(10) 0.0235(10) 0.0336(11) 0.0039(8) 0.0099(9) -0.0039(8)
C19 0.0230(10) 0.0250(11) 0.0320(11) 0.0030(8) 0.0111(8) -0.0001(8)
C20 0.0296(11) 0.0206(10) 0.0305(11) 0.0039(8) 0.0127(9) -0.0018(8)
C21 0.0288(11) 0.0231(11) 0.0389(12) 0.0083(9) 0.0088(9) -0.0042(8)
C22 0.0292(11) 0.0247(11) 0.0400(12) 0.0083(9) 0.0078(9) 0.0010(9)
C23 0.0376(12) 0.0213(10) 0.0288(11) 0.0034(8) 0.0121(9) -0.0018(9)
C24 0.0343(12) 0.0213(10) 0.0355(12) -0.0008(9) 0.0089(9) -0.0071(9)
C25 0.0264(11) 0.0248(11) 0.0384(12) 0.0024(9) 0.0066(9) -0.0023(8)
C26 0.0442(13) 0.0233(11) 0.0302(11) 0.0040(9) 0.0134(10) -0.0003(10)
C27 0.0183(9) 0.0208(10) 0.0300(10) 0.0012(8) 0.0090(8) -0.0016(7)
C28 0.0210(10) 0.0240(10) 0.0283(10) 0.0054(8) 0.0083(8) 0.0009(8)
C29 0.0190(9) 0.0217(10) 0.0330(11) 0.0039(8) 0.0091(8) 0.0029(7)
C59 0.0581(16) 0.0396(14) 0.0385(13) 0.0113(11) 0.0230(12) -0.0061(11)
C60 0.068(2) 0.0308(14) 0.110(3) 0.0319(16) 0.0237(18) 0.0179(13)
N2 0.0265(9) 0.0245(9) 0.0284(9) 0.0035(7) 0.0104(7) 0.0123(7)
C30 0.0200(10) 0.0214(10) 0.0328(11) 0.0012(8) 0.0063(8) 0.0066(8)
C31 0.0199(10) 0.0254(10) 0.0316(11) 0.0061(8) 0.0090(8) 0.0069(8)
C32 0.0172(9) 0.0264(10) 0.0279(10) 0.0025(8) 0.0063(8) 0.0097(8)
C33 0.0332(12) 0.0324(12) 0.0372(13) 0.0078(10) 0.0068(10) 0.0062(9)
C34 0.0239(10) 0.0279(11) 0.0366(12) 0.0076(9) 0.0090(9) 0.0044(8)
C35 0.0449(13) 0.0357(13) 0.0307(12) 0.0124(10) 0.0115(10) 0.0108(10)
C36 0.0421(13) 0.0293(11) 0.0274(11) 0.0056(9) 0.0112(9) 0.0094(9)
C37 0.0142(9) 0.0250(10) 0.0289(10) 0.0042(8) 0.0070(8) 0.0025(7)
C38 0.0350(12) 0.0298(12) 0.0276(11) 0.0044(9) 0.0010(9) 0.0081(9)
C39 0.0374(12) 0.0287(11) 0.0308(11) -0.0006(9) 0.0031(9) 0.0067(9)
C40 0.0154(9) 0.0237(10) 0.0278(10) 0.0043(8) 0.0089(8) 0.0036(7)
C41 0.0208(10) 0.0313(11) 0.0235(10) 0.0032(8) 0.0038(8) 0.0091(8)
C42 0.0249(10) 0.0266(11) 0.0270(10) -0.0010(8) 0.0062(8) 0.0096(8)
C43 0.0176(9) 0.0259(10) 0.0275(10) 0.0038(8) 0.0097(8) 0.0088(8)
C44 0.0180(9) 0.0291(11) 0.0225(10) 0.0057(8) 0.0060(8) 0.0064(8)
C45 0.0195(9) 0.0253(10) 0.0236(10) 0.0009(8) 0.0087(8) 0.0003(8)
C46 0.0236(10) 0.0248(10) 0.0257(10) 0.0019(8) 0.0042(8) 0.0067(8)
C47 0.0198(10) 0.0248(10) 0.0292(11) 0.0027(8) 0.0033(8) 0.0094(8)
C48 0.0202(10) 0.0300(11) 0.0268(10) 0.0010(9) 0.0054(8) 0.0064(8)
C49 0.0212(10) 0.0370(12) 0.0274(11) 0.0056(9) 0.0019(8) 0.0076(9)
C50 0.0241(11) 0.0460(14) 0.0385(13) 0.0161(11) 0.0058(9) 0.0180(10)
C51 0.0239(11) 0.0409(13) 0.0382(12) 0.0106(10) 0.0112(9) 0.0157(9)
C52 0.0230(10) 0.0367(12) 0.0305(11) 0.0064(9) 0.0030(8) 0.0089(9)
C53 0.0250(10) 0.0324(12) 0.0279(11) 0.0037(9) 0.0008(8) 0.0093(9)
C54 0.0250(10) 0.0302(11) 0.0302(11) 0.0012(9) 0.0040(9) 0.0054(8)
C55 0.0310(11) 0.0373(12) 0.0257(11) 0.0036(9) 0.0022(9) 0.0073(9)
C56 0.0275(12) 0.0673(18) 0.0425(14) 0.0235(13) -0.0017(10) 0.0078(11)
C57 0.0246(12) 0.0724(19) 0.0488(15) 0.0294(14) 0.0038(10) 0.0088(11)
C58 0.0347(13) 0.0425(13) 0.0312(12) 0.0051(10) 0.0030(10) 0.0066(10)
C61 0.094(2) 0.0286(14) 0.0629(19) 0.0017(13) 0.0036(17) 0.0284(15)
C62 0.0557(18) 0.082(2) 0.071(2) 0.0461(18) 0.0236(15) 0.0153(16)

loop_
_atom_site_label
_atom_site_type_symbol
_atom_site_thermal_displace_type
_atom_site_fract_x
_atom_site_fract_y
_atom_site_fract_z
_atom_site_occupancy
_atom_site_U_iso_or_equiv
_atom_site_calc_flag
_atom_site_refinement_flags
O1 O Uani 0.81674(16) -0.22097(9) 1.10406(9) 1.000 0.0356(5) d .
O2 O Uani 0.7890(2) -0.33573(10) 1.01305(10) 1.000 0.0538(7) d .
O3 O Uani 0.50527(18) 0.66645(10) 0.59854(11) 1.000 0.0467(6) d .
O4 O Uani 0.72213(18) 0.71908(9) 0.64111(10) 1.000 0.0430(6) d .
N1 N Uani 0.91732(17) 0.08245(10) 0.63479(10) 1.000 0.0243(5) d .
C1 C Uani 0.8075(2) -0.26166(13) 1.03087(13) 1.000 0.0320(7) d .
C2 C Uani 0.8225(2) -0.20763(13) 0.97484(12) 1.000 0.0274(6) d .
C3 C Uani 0.83125(19) -0.12219(12) 0.99594(12) 1.000 0.0253(6) d .
C4 C Uani 0.84090(19) -0.07383(12) 0.94115(12) 1.000 0.0249(6) d .
C5 C Uani 0.84249(18) -0.10818(12) 0.86324(11) 1.000 0.0224(6) d .
O5 O Uani 0.0958(2) 0.69503(12) 0.55617(12) 1.000 0.0656(8) d .
C6 C Uani 0.8353(2) -0.19433(13) 0.84299(13) 1.000 0.0311(7) d .
O6 O Uani 0.1329(2) 0.71088(10) 0.68690(10) 1.000 0.0517(6) d .
O7 O Uani 0.42985(18) -0.22746(13) 1.11312(11) 1.000 0.0540(6) d .
C7 C Uani 0.8243(2) -0.24273(13) 0.89753(13) 1.000 0.0342(7) d .
C8 C Uani 0.85291(18) -0.05668(11) 0.80417(11) 1.000 0.0206(5) d .
O8 O Uani 0.20093(17) -0.22909(11) 1.06593(10) 1.000 0.0460(6) d .
C9 C Uani 0.90268(19) 0.02562(12) 0.82669(12) 1.000 0.0227(6) d .
C10 C Uani 0.92151(19) 0.07127(11) 0.77162(12) 1.000 0.0223(6) d .
C11 C Uani 0.88996(18) 0.03717(11) 0.69084(11) 1.000 0.0212(6) d .
C12 C Uani 0.83131(19) -0.04263(12) 0.66710(12) 1.000 0.0228(6) d .
C13 C Uani 0.81506(19) -0.08871(11) 0.72264(12) 1.000 0.0223(6) d .
C14 C Uani 0.88378(19) 0.16663(12) 0.64136(11) 1.000 0.0227(6) d .
C15 C Uani 0.7637(2) 0.19237(12) 0.66246(12) 1.000 0.0250(6) d .
C16 C Uani 0.7278(2) 0.27311(12) 0.66403(12) 1.000 0.0267(6) d .
C17 C Uani 0.8098(2) 0.33093(12) 0.64538(12) 1.000 0.0247(6) d .
C18 C Uani 0.9326(2) 0.30491(12) 0.62724(12) 1.000 0.0270(6) d .
C19 C Uani 0.9694(2) 0.22442(12) 0.62563(12) 1.000 0.0262(6) d .
C20 C Uani 0.7651(2) 0.41583(12) 0.64251(12) 1.000 0.0261(6) d .
C21 C Uani 0.6268(2) 0.43089(13) 0.61368(13) 1.000 0.0299(7) d .
C22 C Uani 0.5842(2) 0.50985(13) 0.60879(13) 1.000 0.0311(7) d .
C23 C Uani 0.6804(2) 0.57582(12) 0.63276(12) 1.000 0.0287(6) d .
C24 C Uani 0.8187(2) 0.56173(13) 0.66205(13) 1.000 0.0311(7) d .
C25 C Uani 0.8604(2) 0.48267(13) 0.66672(13) 1.000 0.0305(7) d .
C26 C Uani 0.6410(2) 0.66106(13) 0.62588(13) 1.000 0.0319(7) d .
C27 C Uani 0.95857(19) 0.04155(12) 0.56672(12) 1.000 0.0229(6) d .
C28 C Uani 1.04031(19) -0.02655(12) 0.57168(12) 1.000 0.0240(6) d .
C29 C Uani 1.07993(19) -0.06761(12) 0.50595(12) 1.000 0.0242(6) d .
C59 C Uani 0.7932(3) -0.26960(15) 1.16035(14) 1.000 0.0429(8) d .
C60 C Uani 0.4588(3) 0.74707(16) 0.5880(2) 1.000 0.0669(13) d .
N2 N Uani 0.40685(17) 0.08732(10) 0.62872(10) 1.000 0.0260(5) d .
C30 C Uani 0.47724(19) -0.08383(12) 0.47879(12) 1.000 0.0252(6) d .
C31 C Uani 0.43161(19) -0.04162(12) 0.54189(12) 1.000 0.0251(6) d .
C32 C Uani 0.45375(19) 0.04312(12) 0.56417(12) 1.000 0.0240(6) d .
C33 C Uani 0.1314(2) 0.66769(14) 0.61542(14) 1.000 0.0344(7) d .
C34 C Uani 0.1749(2) 0.58260(13) 0.61986(13) 1.000 0.0290(6) d .
C35 C Uani 0.1707(2) 0.52818(14) 0.54989(13) 1.000 0.0359(7) d .
C36 C Uani 0.2086(2) 0.44808(13) 0.55126(13) 1.000 0.0324(7) d .
C37 C Uani 0.25071(18) 0.41942(12) 0.62250(12) 1.000 0.0225(6) d .
C38 C Uani 0.2525(2) 0.47407(13) 0.69251(13) 1.000 0.0321(7) d .
C39 C Uani 0.2159(2) 0.55456(13) 0.69151(13) 1.000 0.0340(7) d .
C40 C Uani 0.29033(18) 0.33326(12) 0.62386(11) 1.000 0.0217(6) d .
C41 C Uani 0.2515(2) 0.27201(12) 0.55571(12) 1.000 0.0257(6) d .
C42 C Uani 0.2884(2) 0.19185(13) 0.55730(12) 1.000 0.0269(6) d .
C43 C Uani 0.36569(19) 0.16939(12) 0.62707(12) 1.000 0.0231(6) d .
C44 C Uani 0.40378(19) 0.22920(12) 0.69554(11) 1.000 0.0229(6) d .
C45 C Uani 0.36640(19) 0.30935(12) 0.69345(11) 1.000 0.0226(6) d .
C46 C Uani 0.3977(2) 0.05052(12) 0.69408(12) 1.000 0.0254(6) d .
C47 C Uani 0.28562(19) 0.06301(12) 0.72772(12) 1.000 0.0254(6) d .
C48 C Uani 0.2751(2) 0.02510(12) 0.78986(12) 1.000 0.0263(6) d .
C49 C Uani 0.3743(2) -0.02772(13) 0.82093(12) 1.000 0.0293(6) d .
C50 C Uani 0.4875(2) -0.03823(15) 0.78769(13) 1.000 0.0355(7) d .
C51 C Uani 0.4999(2) 0.00001(14) 0.72644(13) 1.000 0.0333(7) d .
C52 C Uani 0.3598(2) -0.07127(14) 0.88532(13) 1.000 0.0307(6) d .
C53 C Uani 0.2316(2) -0.09409(13) 0.89434(12) 1.000 0.0297(6) d .
C54 C Uani 0.2187(2) -0.13800(13) 0.95250(12) 1.000 0.0295(6) d .
C55 C Uani 0.3363(2) -0.15925(14) 1.00468(12) 1.000 0.0325(7) d .
C56 C Uani 0.4645(2) -0.13536(17) 0.99737(15) 1.000 0.0459(9) d .
C57 C Uani 0.4763(2) -0.09245(18) 0.93922(15) 1.000 0.0473(9) d .
C58 C Uani 0.3302(2) -0.20782(15) 1.06679(13) 1.000 0.0372(7) d .
C61 C Uani 0.0905(4) 0.79444(16) 0.68679(19) 1.000 0.0655(10) d .
C62 C Uani 0.1880(3) -0.2777(2) 1.12427(19) 1.000 0.0642(11) d .
H3 H Uiso 0.83053 -0.09712 1.04853 1.000 0.0300 c RU
H4 H Uiso 0.84660 -0.01575 0.95672 1.000 0.0300 c RU
H6 H Uiso 0.83794 -0.21965 0.79078 1.000 0.0370 c RU
H7 H Uiso 0.81794 -0.30084 0.88213 1.000 0.0410 c RU
H9 H Uiso 0.92387 0.05039 0.88128 1.000 0.0270 c RU
H10 H Uiso 0.95636 0.12660 0.78880 1.000 0.0270 c RU
H12 H Uiso 0.80226 -0.06548 0.61210 1.000 0.0270 c RU
H13 H Uiso 0.77731 -0.14342 0.70513 1.000 0.0270 c RU
H15 H Uiso 0.70620 0.15427 0.67582 1.000 0.0300 c RU
H16 H Uiso 0.64527 0.28961 0.67817 1.000 0.0320 c RU
H18 H Uiso 0.99186 0.34339 0.61580 1.000 0.0320 c RU
H19 H Uiso 1.05378 0.20834 0.61368 1.000 0.0310 c RU
H21 H Uiso 0.56057 0.38616 0.59708 1.000 0.0360 c RU
H22 H Uiso 0.48952 0.51895 0.58913 1.000 0.0370 c RU
H24 H Uiso 0.88465 0.60658 0.67891 1.000 0.0370 c RU
H25 H Uiso 0.95502 0.47374 0.68665 1.000 0.0370 c RU
H28 H Uiso 1.06920 -0.04501 0.62098 1.000 0.0290 c RU
H29 H Uiso 1.13426 -0.11429 0.51064 1.000 0.0290 c RU
H59A H Uiso 0.81191 -0.23538 1.21338 1.000 0.0640 c RU
H59B H Uiso 0.85451 -0.31567 1.16135 1.000 0.0640 c RU
H59C H Uiso 0.69735 -0.29081 1.14454 1.000 0.0640 c RU
H60A H Uiso 0.36203 0.74265 0.55822 1.000 0.1000 c RU
H60B H Uiso 0.51452 0.77143 0.55861 1.000 0.1000 c RU
H60C H Uiso 0.46810 0.78193 0.64018 1.000 0.1000 c RU
H30 H Uiso 0.46117 -0.14173 0.46450 1.000 0.0300 c RU
H31 H Uiso 0.38476 -0.07081 0.57021 1.000 0.0300 c RU
H35 H Uiso 0.14150 0.54621 0.50039 1.000 0.0430 c RU
H36 H Uiso 0.20587 0.41201 0.50265 1.000 0.0390 c RU
H38 H Uiso 0.27947 0.45567 0.74193 1.000 0.0390 c RU
H39 H Uiso 0.21886 0.59081 0.74004 1.000 0.0410 c RU
H41 H Uiso 0.19888 0.28596 0.50755 1.000 0.0310 c RU
H42 H Uiso 0.26085 0.15153 0.51033 1.000 0.0320 c RU
H44 H Uiso 0.45551 0.21491 0.74376 1.000 0.0270 c RU
H45 H Uiso 0.39319 0.34936 0.74069 1.000 0.0270 c RU
H47 H Uiso 0.21584 0.09800 0.70761 1.000 0.0300 c RU
H48 H Uiso 0.19833 0.03512 0.81218 1.000 0.0320 c RU
H50 H Uiso 0.55773 -0.07281 0.80806 1.000 0.0430 c RU
H51 H Uiso 0.57887 -0.00792 0.70583 1.000 0.0400 c RU
H53 H Uiso 0.15081 -0.07913 0.85966 1.000 0.0360 c RU
H54 H Uiso 0.13005 -0.15355 0.95680 1.000 0.0350 c RU
H56 H Uiso 0.54521 -0.14890 1.03311 1.000 0.0550 c RU
H57 H Uiso 0.56518 -0.07678 0.93540 1.000 0.0570 c RU
H61A H Uiso 0.07769 0.81825 0.73925 1.000 0.0980 c RU
H61B H Uiso 0.00377 0.79455 0.64650 1.000 0.0980 c RU
H61C H Uiso 0.16150 0.82709 0.67456 1.000 0.0980 c RU
H62A H Uiso 0.09114 -0.29489 1.11581 1.000 0.0960 c RU
H62B H Uiso 0.22119 -0.24495 1.17768 1.000 0.0960 c RU
H62C H Uiso 0.24270 -0.32643 1.11900 1.000 0.0960 c RU

loop_
_atom_type_symbol
_atom_type_description
_atom_type_scat_dispersion_real
_atom_type_scat_dispersion_imag
_atom_type_scat_source
C C 0.0033 0.0016 ' International Tables Vol C Tables 4.2.6.8 and 6.1.1.4'
H H 0.0000 0.0000 ' International Tables Vol C Tables 4.2.6.8 and 6.1.1.4'
N N 0.0061 0.0033 ' International Tables Vol C Tables 4.2.6.8 and 6.1.1.4'
O O 0.0106 0.0060 ' International Tables Vol C Tables 4.2.6.8 and 6.1.1.4'

loop_
_geom_angle_atom_site_label_1
_geom_angle_atom_site_label_2
_geom_angle_atom_site_label_3
_geom_angle
_geom_angle_site_symmetry_1
_geom_angle_site_symmetry_3
_geom_angle_publ_flag
C1 O1 C59 115.83(17) . . yes
C26 O3 C60 116.0(2) . . yes
C11 N1 C14 118.75(16) . . yes
C11 N1 C27 120.20(16) . . yes
C14 N1 C27 120.42(16) . . yes
O1 C1 O2 122.6(2) . . yes
O1 C1 C2 113.14(18) . . yes
O2 C1 C2 124.2(2) . . yes
C1 C2 C3 122.33(19) . . no
C1 C2 C7 119.12(19) . . no
C3 C2 C7 118.53(19) . . no
C2 C3 C4 120.56(19) . . no
C3 C4 C5 121.57(19) . . no
C4 C5 C6 117.32(18) . . no
C4 C5 C8 121.86(18) . . no
C6 C5 C8 120.81(17) . . no
C5 C6 C7 121.1(2) . . no
C33 O6 C61 114.8(2) . . yes
C2 C7 C6 120.9(2) . . no
C5 C8 C9 122.08(17) . . no
C9 C8 C13 116.93(17) . . no
C58 O8 C62 115.2(2) . . yes
C5 C8 C13 120.98(17) . . no
C8 C9 C10 121.64(18) . . no
C9 C10 C11 120.73(18) . . no
C10 C11 C12 118.18(17) . . no
N1 C11 C10 120.68(17) . . yes
N1 C11 C12 121.15(17) . . yes
C11 C12 C13 120.75(18) . . no
C8 C13 C12 121.53(18) . . no
N1 C14 C19 120.58(18) . . yes
C15 C14 C19 118.77(19) . . no
N1 C14 C15 120.64(18) . . yes
C14 C15 C16 120.25(19) . . no
C15 C16 C17 121.58(19) . . no
C16 C17 C18 117.51(18) . . no
C18 C17 C20 121.79(18) . . no
C16 C17 C20 120.68(18) . . no
C17 C18 C19 121.30(19) . . no
C14 C19 C18 120.50(19) . . no
C21 C20 C25 118.27(19) . . no
C17 C20 C21 120.72(19) . . no
C17 C20 C25 120.99(19) . . no
C20 C21 C22 121.3(2) . . no
C21 C22 C23 119.85(19) . . no
C24 C23 C26 118.47(19) . . no
C22 C23 C24 119.51(19) . . no
C22 C23 C26 122.00(19) . . no
C23 C24 C25 120.3(2) . . no
C20 C25 C24 120.85(19) . . no
O4 C26 C23 124.1(2) . . yes
O3 C26 O4 123.4(2) . . yes
O3 C26 C23 112.51(18) . . yes
C28 C27 C29 117.88(18) . 2_756 no
N1 C27 C28 120.36(18) . . yes
N1 C27 C29 121.76(18) . 2_756 yes
C27 C28 C29 121.13(19) . . no
C27 C29 C28 120.98(19) 2_756 . no
C32 N2 C43 119.67(16) . . yes
C43 N2 C46 119.15(17) . . yes
C32 N2 C46 121.17(17) . . yes
C4 C3 H3 120.00 . . no
C2 C3 H3 120.00 . . no
C3 C4 H4 119.00 . . no
C5 C4 H4 119.00 . . no
C5 C6 H6 119.00 . . no
C7 C6 H6 119.00 . . no
C2 C7 H7 120.00 . . no
C6 C7 H7 120.00 . . no
C10 C9 H9 119.00 . . no
C8 C9 H9 119.00 . . no
C11 C10 H10 120.00 . . no
C9 C10 H10 120.00 . . no
C11 C12 H12 120.00 . . no
C13 C12 H12 120.00 . . no
C12 C13 H13 119.00 . . no
C8 C13 H13 119.00 . . no
C14 C15 H15 120.00 . . no
C16 C15 H15 120.00 . . no
C17 C16 H16 119.00 . . no
C15 C16 H16 119.00 . . no
C19 C18 H18 119.00 . . no
C17 C18 H18 119.00 . . no
C14 C19 H19 120.00 . . no
C18 C19 H19 120.00 . . no
C22 C21 H21 119.00 . . no
C20 C21 H21 119.00 . . no
C23 C22 H22 120.00 . . no
C21 C22 H22 120.00 . . no
C23 C24 H24 120.00 . . no
C25 C24 H24 120.00 . . no
C24 C25 H25 120.00 . . no
C20 C25 H25 120.00 . . no
C27 C28 H28 119.00 . . no
C29 C28 H28 119.00 . . no
C28 C29 H29 120.00 . . no
C27 C29 H29 120.00 2_756 . no
O1 C59 H59C 109.00 . . no
H59A C59 H59B 109.00 . . no
H59A C59 H59C 110.00 . . no
O1 C59 H59A 109.00 . . no
O1 C59 H59B 109.00 . . no
H59B C59 H59C 109.00 . . no
H60A C60 H60C 109.00 . . no
H60B C60 H60C 109.00 . . no
O3 C60 H60A 109.00 . . no
O3 C60 H60B 110.00 . . no
O3 C60 H60C 109.00 . . no
H60A C60 H60B 110.00 . . no
C31 C30 C32 121.35(19) . 2_656 no
C30 C31 C32 120.59(19) . . no
N2 C32 C31 121.16(18) . . yes
N2 C32 C30 120.78(18) . 2_656 yes
C30 C32 C31 118.06(18) 2_656 . no
O5 C33 O6 122.7(2) . . yes
O5 C33 C34 125.4(2) . . yes
O6 C33 C34 111.89(19) . . yes
C33 C34 C35 119.0(2) . . no
C33 C34 C39 122.4(2) . . no
C35 C34 C39 118.6(2) . . no
C34 C35 C36 120.8(2) . . no
C35 C36 C37 121.1(2) . . no
C36 C37 C38 117.72(19) . . no
C36 C37 C40 121.08(18) . . no
C38 C37 C40 121.20(18) . . no
C37 C38 C39 121.4(2) . . no
C34 C39 C38 120.3(2) . . no
C37 C40 C41 121.47(17) . . no
C37 C40 C45 121.40(17) . . no
C41 C40 C45 117.13(18) . . no
C40 C41 C42 121.26(19) . . no
C41 C42 C43 120.76(19) . . no
N2 C43 C42 121.09(18) . . yes
N2 C43 C44 120.14(18) . . yes
C42 C43 C44 118.76(19) . . no
C43 C44 C45 120.12(18) . . no
C40 C45 C44 121.96(18) . . no
N2 C46 C47 120.89(18) . . yes
N2 C46 C51 121.12(18) . . yes
C47 C46 C51 117.99(19) . . no
C46 C47 C48 120.70(19) . . no
C47 C48 C49 121.81(19) . . no
C48 C49 C50 116.78(19) . . no
C48 C49 C52 121.76(19) . . no
C50 C49 C52 121.45(19) . . no
C49 C50 C51 121.9(2) . . no
C46 C51 C50 120.78(19) . . no
C49 C52 C53 122.09(19) . . no
C49 C52 C57 120.67(19) . . no
C53 C52 C57 117.2(2) . . no
C52 C53 C54 121.8(2) . . no
C53 C54 C55 119.75(19) . . no
C54 C55 C56 119.0(2) . . no
C54 C55 C58 122.62(19) . . no
C56 C55 C58 118.4(2) . . no
C55 C56 C57 120.9(2) . . no
C52 C57 C56 121.3(2) . . no
O7 C58 O8 123.0(2) . . yes
O7 C58 C55 124.6(2) . . yes
O8 C58 C55 112.48(19) . . yes
C31 C30 H30 119.00 . . no
C32 C30 H30 119.00 2_656 . no
C30 C31 H31 120.00 . . no
C32 C31 H31 120.00 . . no
C34 C35 H35 120.00 . . no
C36 C35 H35 120.00 . . no
C35 C36 H36 119.00 . . no
C37 C36 H36 119.00 . . no
C37 C38 H38 119.00 . . no
C39 C38 H38 119.00 . . no
C34 C39 H39 120.00 . . no
C38 C39 H39 120.00 . . no
C40 C41 H41 119.00 . . no
C42 C41 H41 119.00 . . no
C41 C42 H42 120.00 . . no
C43 C42 H42 120.00 . . no
C43 C44 H44 120.00 . . no
C45 C44 H44 120.00 . . no
C40 C45 H45 119.00 . . no
C44 C45 H45 119.00 . . no
C46 C47 H47 120.00 . . no
C48 C47 H47 120.00 . . no
C47 C48 H48 119.00 . . no
C49 C48 H48 119.00 . . no
C49 C50 H50 119.00 . . no
C51 C50 H50 119.00 . . no
C46 C51 H51 120.00 . . no
C50 C51 H51 120.00 . . no
C52 C53 H53 119.00 . . no
C54 C53 H53 119.00 . . no
C53 C54 H54 120.00 . . no
C55 C54 H54 120.00 . . no
C55 C56 H56 120.00 . . no
C57 C56 H56 120.00 . . no
C52 C57 H57 119.00 . . no
C56 C57 H57 119.00 . . no
O6 C61 H61A 109.00 . . no
O6 C61 H61B 109.00 . . no
O6 C61 H61C 109.00 . . no
H61A C61 H61B 110.00 . . no
H61A C61 H61C 109.00 . . no
H61B C61 H61C 109.00 . . no
O8 C62 H62A 109.00 . . no
O8 C62 H62B 110.00 . . no
O8 C62 H62C 110.00 . . no
H62A C62 H62B 109.00 . . no
H62A C62 H62C 109.00 . . no
H62B C62 H62C 109.00 . . no

loop_
_geom_bond_atom_site_label_1
_geom_bond_atom_site_label_2
_geom_bond_distance
_geom_bond_site_symmetry_2
_geom_bond_publ_flag
O1 C1 1.330(3) . yes
O1 C59 1.443(3) . yes
O2 C1 1.213(3) . yes
O3 C26 1.338(3) . yes
O3 C60 1.441(3) . yes
O4 C26 1.207(3) . yes
N1 C11 1.416(3) . yes
N1 C14 1.425(3) . yes
N1 C27 1.426(3) . yes
C1 C2 1.476(3) . no
C2 C3 1.395(3) . no
C2 C7 1.391(3) . no
C3 C4 1.378(3) . no
C4 C5 1.397(3) . no
C5 C6 1.405(3) . no
C5 C8 1.478(3) . no
O5 C33 1.186(3) . yes
C6 C7 1.378(3) . no
O6 C61 1.447(3) . yes
O6 C33 1.334(3) . yes
O7 C58 1.211(3) . yes
C8 C9 1.405(3) . no
O8 C58 1.340(3) . yes
O8 C62 1.441(4) . yes
C8 C13 1.400(3) . no
C9 C10 1.377(3) . no
C10 C11 1.396(3) . no
C11 C12 1.396(3) . no
C12 C13 1.381(3) . no
C14 C15 1.393(3) . no
C14 C19 1.392(3) . no
C15 C16 1.382(3) . no
C16 C17 1.393(3) . no
C17 C20 1.481(3) . no
C17 C18 1.398(3) . no
C18 C19 1.380(3) . no
C20 C25 1.397(3) . no
C20 C21 1.395(3) . no
C21 C22 1.386(3) . no
C22 C23 1.392(3) . no
C23 C24 1.393(3) . no
C23 C26 1.483(3) . no
C24 C25 1.384(3) . no
C27 C28 1.397(3) . no
C27 C29 1.389(3) 2_756 no
C28 C29 1.385(3) . no
N2 C46 1.416(3) . yes
N2 C43 1.423(3) . yes
N2 C32 1.424(3) . yes
C3 H3 0.9500 . no
C4 H4 0.9500 . no
C6 H6 0.9500 . no
C7 H7 0.9500 . no
C9 H9 0.9500 . no
C10 H10 0.9500 . no
C12 H12 0.9500 . no
C13 H13 0.9500 . no
C15 H15 0.9500 . no
C16 H16 0.9500 . no
C18 H18 0.9500 . no
C19 H19 0.9500 . no
C21 H21 0.9500 . no
C22 H22 0.9500 . no
C24 H24 0.9500 . no
C25 H25 0.9500 . no
C28 H28 0.9500 . no
C29 H29 0.9500 . no
C59 H59B 0.9800 . no
C59 H59C 0.9800 . no
C59 H59A 0.9800 . no
C60 H60C 0.9800 . no
C60 H60A 0.9800 . no
C60 H60B 0.9800 . no
C30 C31 1.385(3) . no
C30 C32 1.394(3) 2_656 no
C31 C32 1.391(3) . no
C33 C34 1.484(3) . no
C34 C35 1.387(3) . no
C34 C39 1.390(3) . no
C35 C36 1.382(3) . no
C36 C37 1.389(3) . no
C37 C38 1.394(3) . no
C37 C40 1.483(3) . no
C38 C39 1.384(3) . no
C40 C41 1.403(3) . no
C40 C45 1.399(3) . no
C41 C42 1.381(3) . no
C42 C43 1.395(3) . no
C43 C44 1.393(3) . no
C44 C45 1.383(3) . no
C46 C47 1.395(3) . no
C46 C51 1.399(3) . no
C47 C48 1.379(3) . no
C48 C49 1.399(3) . no
C49 C50 1.399(3) . no
C49 C52 1.482(3) . no
C50 C51 1.374(3) . no
C52 C53 1.394(3) . no
C52 C57 1.402(3) . no
C53 C54 1.386(3) . no
C54 C55 1.395(3) . no
C55 C56 1.388(3) . no
C55 C58 1.480(3) . no
C56 C57 1.372(4) . no
C30 H30 0.9500 . no
C31 H31 0.9500 . no
C35 H35 0.9500 . no
C36 H36 0.9500 . no
C38 H38 0.9500 . no
C39 H39 0.9500 . no
C41 H41 0.9500 . no
C42 H42 0.9500 . no
C44 H44 0.9500 . no
C45 H45 0.9500 . no
C47 H47 0.9500 . no
C48 H48 0.9500 . no
C50 H50 0.9500 . no
C51 H51 0.9500 . no
C53 H53 0.9500 . no
C54 H54 0.9500 . no
C56 H56 0.9500 . no
C57 H57 0.9500 . no
C61 H61A 0.9800 . no
C61 H61B 0.9800 . no
C61 H61C 0.9800 . no
C62 H62A 0.9800 . no
C62 H62B 0.9800 . no
C62 H62C 0.9800 . no

loop_
_geom_hbond_atom_site_label_D
_geom_hbond_atom_site_label_H
_geom_hbond_atom_site_label_A
_geom_hbond_distance_DH
_geom_hbond_distance_HA
_geom_hbond_distance_DA
_geom_hbond_angle_DHA
_geom_hbond_site_symmetry_A
_geom_hbond_publ_flag
C13 H13 O4 0.9500 2.3600 3.285(2) 166.00 1_545 yes
C44 H44 O7 0.9500 2.4800 3.384(3) 160.00 2_657 yes

loop_
_geom_torsion_atom_site_label_1
_geom_torsion_atom_site_label_2
_geom_torsion_atom_site_label_3
_geom_torsion_atom_site_label_4
_geom_torsion
_geom_torsion_site_symmetry_1
_geom_torsion_site_symmetry_3
_geom_torsion_site_symmetry_4
_geom_torsion_publ_flag
C59 O1 C1 O2 -4.4(3) . . . no
C59 O1 C1 C2 175.8(2) . . . no
C60 O3 C26 O4 -0.2(3) . . . no
C60 O3 C26 C23 -178.3(2) . . . no
C14 N1 C11 C10 -43.7(3) . . . no
C14 N1 C11 C12 136.52(19) . . . no
C27 N1 C11 C10 145.36(19) . . . no
C27 N1 C11 C12 -34.4(3) . . . no
C11 N1 C14 C15 -39.0(3) . . . no
C11 N1 C14 C19 141.95(19) . . . no
C27 N1 C14 C15 131.9(2) . . . no
C27 N1 C14 C19 -47.1(3) . . . no
C11 N1 C27 C28 -34.2(3) . . . no
C11 N1 C27 C29 146.02(19) . . 2_756 no
C14 N1 C27 C28 154.99(19) . . . no
C14 N1 C27 C29 -24.8(3) . . 2_756 no
O1 C1 C2 C3 -6.1(3) . . . no
O1 C1 C2 C7 175.66(19) . . . no
O2 C1 C2 C3 174.1(2) . . . no
O2 C1 C2 C7 -4.1(3) . . . no
C1 C2 C3 C4 -177.97(19) . . . no
C7 C2 C3 C4 0.3(3) . . . no
C1 C2 C7 C6 178.67(19) . . . no
C3 C2 C7 C6 0.4(3) . . . no
C2 C3 C4 C5 -0.1(3) . . . no
C3 C4 C5 C6 -0.7(3) . . . no
C3 C4 C5 C8 -179.97(19) . . . no
C4 C5 C6 C7 1.3(3) . . . no
C8 C5 C6 C7 -179.40(19) . . . no
C4 C5 C8 C9 19.7(3) . . . no
C4 C5 C8 C13 -161.30(19) . . . no
C6 C5 C8 C9 -159.61(19) . . . no
C6 C5 C8 C13 19.4(3) . . . no
C5 C6 C7 C2 -1.2(3) . . . no
C61 O6 C33 C34 -179.6(2) . . . no
C61 O6 C33 O5 -1.3(4) . . . no
C13 C8 C9 C10 -3.9(3) . . . no
C5 C8 C9 C10 175.15(18) . . . no
C62 O8 C58 O7 -0.2(4) . . . no
C5 C8 C13 C12 -176.43(18) . . . no
C9 C8 C13 C12 2.7(3) . . . no
C62 O8 C58 C55 179.1(2) . . . no
C8 C9 C10 C11 0.7(3) . . . no
C9 C10 C11 N1 -176.06(18) . . . no
C9 C10 C11 C12 3.7(3) . . . no
N1 C11 C12 C13 174.81(18) . . . no
C10 C11 C12 C13 -5.0(3) . . . no
C11 C12 C13 C8 1.8(3) . . . no
N1 C14 C15 C16 -176.09(18) . . . no
C19 C14 C15 C16 3.0(3) . . . no
C15 C14 C19 C18 -3.1(3) . . . no
N1 C14 C19 C18 175.99(18) . . . no
C14 C15 C16 C17 -0.5(3) . . . no
C15 C16 C17 C18 -1.9(3) . . . no
C15 C16 C17 C20 176.13(19) . . . no
C20 C17 C18 C19 -176.21(19) . . . no
C16 C17 C20 C21 -36.7(3) . . . no
C16 C17 C20 C25 144.9(2) . . . no
C16 C17 C18 C19 1.8(3) . . . no
C18 C17 C20 C21 141.3(2) . . . no
C18 C17 C20 C25 -37.2(3) . . . no
C17 C18 C19 C14 0.7(3) . . . no
C25 C20 C21 C22 0.2(3) . . . no
C17 C20 C25 C24 178.3(2) . . . no
C21 C20 C25 C24 -0.1(3) . . . no
C17 C20 C21 C22 -178.3(2) . . . no
C20 C21 C22 C23 0.2(3) . . . no
C21 C22 C23 C26 177.6(2) . . . no
C21 C22 C23 C24 -0.5(3) . . . no
C26 C23 C24 C25 -177.7(2) . . . no
C22 C23 C26 O3 3.1(3) . . . no
C22 C23 C26 O4 -175.0(2) . . . no
C24 C23 C26 O3 -178.75(19) . . . no
C22 C23 C24 C25 0.5(3) . . . no
C24 C23 C26 O4 3.1(3) . . . no
C23 C24 C25 C20 -0.2(3) . . . no
N1 C27 C28 C29 179.21(18) . . . no
N1 C27 C29 C28 -179.22(18) . 2_756 2_756 no
C28 C27 C29 C28 1.0(3) . 2_756 2_756 no
C29 C27 C28 C29 -1.0(3) 2_756 . . no
C27 C28 C29 C27 1.0(3) . . 2_756 no
C43 N2 C32 C31 -148.15(19) . . . no
C43 N2 C32 C30 31.5(3) . . 2_656 no
C46 N2 C32 C31 30.6(3) . . . no
C46 N2 C32 C30 -149.74(19) . . 2_656 no
C32 N2 C43 C42 41.1(3) . . . no
C32 N2 C43 C44 -138.1(2) . . . no
C46 N2 C43 C42 -137.6(2) . . . no
C46 N2 C43 C44 43.2(3) . . . no
C32 N2 C46 C47 -138.8(2) . . . no
C32 N2 C46 C51 40.7(3) . . . no
C43 N2 C46 C47 40.0(3) . . . no
C43 N2 C46 C51 -140.6(2) . . . no
C32 C30 C31 C32 0.0(3) 2_656 . . no
C31 C30 C32 N2 179.73(18) . 2_656 2_656 no
C31 C30 C32 C31 0.0(3) . 2_656 2_656 no
C30 C31 C32 N2 179.73(18) . . . no
C30 C31 C32 C30 0.0(3) . . 2_656 no
O5 C33 C34 C35 -2.2(3) . . . no
O5 C33 C34 C39 179.8(2) . . . no
O6 C33 C34 C35 176.1(2) . . . no
O6 C33 C34 C39 -2.0(3) . . . no
C33 C34 C35 C36 -179.16(19) . . . no
C39 C34 C35 C36 -1.1(3) . . . no
C33 C34 C39 C38 178.5(2) . . . no
C35 C34 C39 C38 0.4(3) . . . no
C34 C35 C36 C37 0.6(3) . . . no
C35 C36 C37 C38 0.4(3) . . . no
C35 C36 C37 C40 179.52(19) . . . no
C36 C37 C38 C39 -1.1(3) . . . no
C40 C37 C38 C39 179.86(19) . . . no
C36 C37 C40 C41 -18.2(3) . . . no
C36 C37 C40 C45 162.69(19) . . . no
C38 C37 C40 C41 160.84(19) . . . no
C38 C37 C40 C45 -18.3(3) . . . no
C37 C38 C39 C34 0.6(3) . . . no
C37 C40 C41 C42 -179.88(19) . . . no
C45 C40 C41 C42 -0.7(3) . . . no
C37 C40 C45 C44 179.89(18) . . . no
C41 C40 C45 C44 0.8(3) . . . no
C40 C41 C42 C43 0.0(3) . . . no
C41 C42 C43 N2 -178.52(19) . . . no
C41 C42 C43 C44 0.7(3) . . . no
N2 C43 C44 C45 178.53(18) . . . no
C42 C43 C44 C45 -0.7(3) . . . no
C43 C44 C45 C40 0.0(3) . . . no
N2 C46 C47 C48 178.07(19) . . . no
C51 C46 C47 C48 -1.4(3) . . . no
N2 C46 C51 C50 -177.3(2) . . . no
C47 C46 C51 C50 2.2(3) . . . no
C46 C47 C48 C49 -0.8(3) . . . no
C47 C48 C49 C50 2.1(3) . . . no
C47 C48 C49 C52 -177.3(2) . . . no
C48 C49 C50 C51 -1.3(3) . . . no
C52 C49 C50 C51 178.1(2) . . . no
C48 C49 C52 C53 30.0(3) . . . no
C48 C49 C52 C57 -151.1(2) . . . no
C50 C49 C52 C53 -149.3(2) . . . no
C50 C49 C52 C57 29.6(3) . . . no
C49 C50 C51 C46 -0.9(3) . . . no
C49 C52 C53 C54 177.1(2) . . . no
C57 C52 C53 C54 -1.9(3) . . . no
C49 C52 C57 C56 -177.6(2) . . . no
C53 C52 C57 C56 1.3(4) . . . no
C52 C53 C54 C55 1.0(3) . . . no
C53 C54 C55 C56 0.4(3) . . . no
C53 C54 C55 C58 -178.4(2) . . . no
C54 C55 C56 C57 -0.9(4) . . . no
C58 C55 C56 C57 178.0(2) . . . no
C54 C55 C58 O7 180.0(2) . . . no
C54 C55 C58 O8 0.8(3) . . . no
C56 C55 C58 O7 1.2(4) . . . no
C56 C55 C58 O8 -178.0(2) . . . no
C55 C56 C57 C52 0.0(4) . . . no
